data_4332921
loop_
_publ_author_name
'Li, Bin'
'Corbett, John D.'

_publ_section_title
;
 Electronic Stabilization Effects:&#x00A0; Three New K&#x2212;In&#x2212;T
 (T = Mg, Au, Zn) Network Compounds
;
_journal_issue 22
_journal_name_full 'Inorganic Chemistry'
_journal_page_first 8958
_journal_page_last 8964
_journal_paper_doi 10.1021/ic061089y
_journal_volume 45
_journal_year 2006
_chemical_formula_sum 'In91.05 K34 Mg13.95'
_chemical_formula_weight 12125.00
_chemical_name_systematic
; 
 ? 
;
_space_group_IT_number 166
_symmetry_cell_setting trigonal
_symmetry_space_group_name_Hall '-R 3 2"'
_symmetry_space_group_name_H-M 'R -3 m :H'
_atom_sites_solution_hydrogens geom
_atom_sites_solution_primary direct
_atom_sites_solution_secondary difmap
_audit_creation_method SHELXL-97
_cell_angle_alpha 90.00
_cell_angle_beta 90.00
_cell_angle_gamma 120.00
_cell_formula_units_Z 3
_cell_length_a 18.750(3)
_cell_length_b 18.750(3)
_cell_length_c 40.547(8)
_cell_measurement_temperature 293(2)
_cell_volume 12345(4)
_computing_structure_refinement 'SHELXL-97 (Sheldrick, 1997)'
_computing_structure_solution 'SHELXS-97 (Sheldrick, 1990)'
_diffrn_ambient_temperature 293(2)
_diffrn_measured_fraction_theta_full 0.999
_diffrn_measured_fraction_theta_max 0.999
_diffrn_measurement_device_type 'Bruker SMART APEX CCD'
_diffrn_measurement_method '\w scans'
_diffrn_radiation_monochromator graphite
_diffrn_radiation_source 'fine-focus sealed tube'
_diffrn_radiation_type MoK\a
_diffrn_radiation_wavelength 0.71073
_diffrn_reflns_av_R_equivalents 0.0845
_diffrn_reflns_av_sigmaI/netI 0.0743
_diffrn_reflns_limit_h_max 0
_diffrn_reflns_limit_h_min -20
_diffrn_reflns_limit_k_max 23
_diffrn_reflns_limit_k_min 0
_diffrn_reflns_limit_l_max 51
_diffrn_reflns_limit_l_min 0
_diffrn_reflns_number 3285
_diffrn_reflns_theta_full 27.00
_diffrn_reflns_theta_max 27.00
_diffrn_reflns_theta_min 2.17
_exptl_absorpt_coefficient_mu 13.384
_exptl_absorpt_correction_type empirical
_exptl_absorpt_process_details SADABS
_exptl_crystal_colour silver
_exptl_crystal_density_diffrn 4.893
_exptl_crystal_density_method 'not measured'
_exptl_crystal_description block
_exptl_crystal_F_000 15827
_exptl_crystal_size_max 0.23
_exptl_crystal_size_mid 0.21
_exptl_crystal_size_min 0.15
_refine_diff_density_max 3.507
_refine_diff_density_min -2.547
_refine_diff_density_rms 0.303
_refine_ls_extinction_method none
_refine_ls_goodness_of_fit_ref 1.008
_refine_ls_hydrogen_treatment mixed
_refine_ls_matrix_type full
_refine_ls_number_parameters 133
_refine_ls_number_reflns 3285
_refine_ls_number_restraints 0
_refine_ls_restrained_S_all 1.008
_refine_ls_R_factor_all 0.0740
_refine_ls_R_factor_gt 0.0355
_refine_ls_shift/su_max 0.001
_refine_ls_shift/su_mean 0.000
_refine_ls_structure_factor_coef Fsqd
_refine_ls_weighting_details 'calc w=1/[\s^2^(Fo^2^)+(0.0152P)^2^+0.0000P] where P=(Fo^2^+2Fc^2^)/3'
_refine_ls_weighting_scheme calc
_refine_ls_wR_factor_gt 0.0603
_refine_ls_wR_factor_ref 0.0635
_reflns_number_gt 2085
_reflns_number_total 3285
_reflns_threshold_expression >2sigma(I)
_cod_data_source_file ic061089ysup1.cif
_cod_data_source_block K34In91.05Mg13.95
_cod_depositor_comments
;
The following automatic conversions were performed:

'_symmetry_cell_setting' value 'Trigonal' changed to 'trigonal'
according to /home/saulius/struct/CIF-dictionaries/cif_core.dic
dictionary named 'cif_core.dic' version 2.4.2 from 2011-04-26.

Automatic conversion script
Id: cif_fix_values 1891 2012-01-12 08:04:46Z andrius 
;
_cod_original_sg_symbol_H-M R-3m
_cod_original_formula_sum 'K34 In91.05 Mg13.95'
_cod_database_code 4332921

loop_
_symmetry_equiv_pos_as_xyz
'x, y, z'
'-y, x-y, z'
'-x+y, -x, z'
'y, x, -z'
'x-y, -y, -z'
'-x, -x+y, -z'
'x+2/3, y+1/3, z+1/3'
'-y+2/3, x-y+1/3, z+1/3'
'-x+y+2/3, -x+1/3, z+1/3'
'y+2/3, x+1/3, -z+1/3'
'x-y+2/3, -y+1/3, -z+1/3'
'-x+2/3, -x+y+1/3, -z+1/3'
'x+1/3, y+2/3, z+2/3'
'-y+1/3, x-y+2/3, z+2/3'
'-x+y+1/3, -x+2/3, z+2/3'
'y+1/3, x+2/3, -z+2/3'
'x-y+1/3, -y+2/3, -z+2/3'
'-x+1/3, -x+y+2/3, -z+2/3'
'-x, -y, -z'
'y, -x+y, -z'
'x-y, x, -z'
'-y, -x, z'
'-x+y, y, z'
'x, x-y, z'
'-x+2/3, -y+1/3, -z+1/3'
'y+2/3, -x+y+1/3, -z+1/3'
'x-y+2/3, x+1/3, -z+1/3'
'-y+2/3, -x+1/3, z+1/3'
'-x+y+2/3, y+1/3, z+1/3'
'x+2/3, x-y+1/3, z+1/3'
'-x+1/3, -y+2/3, -z+2/3'
'y+1/3, -x+y+2/3, -z+2/3'
'x-y+1/3, x+2/3, -z+2/3'
'-y+1/3, -x+2/3, z+2/3'
'-x+y+1/3, y+2/3, z+2/3'
'x+1/3, x-y+2/3, z+2/3'

loop_
_atom_site_label
_atom_site_type_symbol
_atom_site_fract_x
_atom_site_fract_y
_atom_site_fract_z
_atom_site_U_iso_or_equiv
_atom_site_adp_type
_atom_site_occupancy
_atom_site_symmetry_multiplicity
_atom_site_calc_flag
_atom_site_refinement_flags
In1 In 0.01016(6) 0.36796(6) 0.03648(2) 0.0239(2) Uani 1 1 d .
In2 In 0.17435(6) 0.00004(6) 0.32194(2) 0.0222(2) Uani 1 1 d .
In3 In 0.03966(5) 0.25194(5) 0.078248(19) 0.01626(18) Uani 1 1 d .
In4 In 0.24933(9) 0.03210(8) 0.15328(3) 0.0199(5) Uani 0.580(5) 1 d P
Mg4 Mg 0.24933(9) 0.03210(8) 0.15328(3) 0.0199(5) Uani 0.420(5) 1 d P
In5 In 0.38737(4) -0.38737(4) 0.10916(3) 0.0146(2) Uani 1 2 d S
In6 In 0.44572(4) -0.44572(4) 0.04986(3) 0.0134(2) Uani 1 2 d S
In7 In 0.54022(5) -0.54022(5) 0.06524(3) 0.0271(3) Uani 1 2 d S
In8 In 0.42040(4) -0.42040(4) 0.18038(3) 0.0115(2) Uani 1 2 d S
In9 In 0.56958(4) -0.56958(4) 0.13490(3) 0.0138(2) Uani 1 2 d S
In10 In 0.51174(4) -0.51174(4) 0.19491(3) 0.0122(2) Uani 1 2 d S
In11 In 0.75441(4) -0.75441(4) 0.23511(3) 0.0148(2) Uani 1 2 d S
In12 In 0.72081(7) -0.72081(7) 0.16017(5) 0.0189(8) Uani 0.490(7) 2 d SP
Mg12 Mg 0.72081(7) -0.72081(7) 0.16017(5) 0.0189(8) Uani 0.510(7) 2 d SP
In13 In 0.6102(2) -0.6102(2) 0.2844(2) 0.029(2) Uani 0.095(8) 2 d SP
Mg13 Mg 0.6102(2) -0.6102(2) 0.2844(2) 0.029(2) Uani 0.905(8) 2 d SP
In14 In 0.0000 0.0000 0.11312(5) 0.0164(5) Uani 1 6 d S
In15 In 0.0000 0.0000 0.0000 0.0237(19) Uani 0.58(2) 12 d SP
Mg15 Mg 0.0000 0.0000 0.0000 0.0237(19) Uani 0.42(2) 12 d SP
K1 K 0.79568(15) -0.79568(15) 0.09217(10) 0.0336(10) Uani 1 2 d S
K2 K 0.0000 0.0000 0.26090(19) 0.0322(18) Uani 1 6 d S
K3 K 0.53262(15) -0.53262(15) 0.34488(10) 0.0314(10) Uani 1 2 d S
K4 K 0.04026(16) 0.41772(16) 0.12194(6) 0.0142(5) Uani 1 1 d .
K5 K 0.44580(12) -0.44580(12) 0.26854(8) 0.0157(8) Uani 1 2 d S
K6 K 0.0000 0.0000 0.36179(16) 0.0172(14) Uani 1 6 d S

loop_
_atom_site_aniso_label
_atom_site_aniso_U_11
_atom_site_aniso_U_22
_atom_site_aniso_U_33
_atom_site_aniso_U_23
_atom_site_aniso_U_13
_atom_site_aniso_U_12
In1 0.0277(5) 0.0246(5) 0.0200(4) -0.0006(4) -0.0032(4) 0.0135(4)
In2 0.0261(5) 0.0225(5) 0.0187(4) -0.0009(4) 0.0014(4) 0.0126(4)
In3 0.0155(4) 0.0136(4) 0.0160(4) 0.0028(3) -0.0017(3) 0.0046(4)
In4 0.0180(8) 0.0207(8) 0.0215(7) 0.0004(5) -0.0015(5) 0.0102(6)
Mg4 0.0180(8) 0.0207(8) 0.0215(7) 0.0004(5) -0.0015(5) 0.0102(6)
In5 0.0151(4) 0.0151(4) 0.0134(5) -0.0002(2) 0.0002(2) 0.0073(5)
In6 0.0136(4) 0.0136(4) 0.0118(5) 0.0000(2) 0.0000(2) 0.0058(5)
In7 0.0303(6) 0.0303(6) 0.0213(6) -0.0010(3) 0.0010(3) 0.0155(7)
In8 0.0115(4) 0.0115(4) 0.0113(5) -0.0002(2) 0.0002(2) 0.0056(5)
In9 0.0164(5) 0.0164(5) 0.0123(5) 0.0005(2) -0.0005(2) 0.0110(5)
In10 0.0130(4) 0.0130(4) 0.0102(5) -0.0001(2) 0.0001(2) 0.0062(5)
In11 0.0123(4) 0.0123(4) 0.0175(5) 0.0004(2) -0.0004(2) 0.0045(5)
In12 0.0161(10) 0.0161(10) 0.0241(12) -0.0001(4) 0.0001(4) 0.0078(10)
Mg12 0.0161(10) 0.0161(10) 0.0241(12) -0.0001(4) 0.0001(4) 0.0078(10)
In13 0.021(2) 0.021(2) 0.051(3) -0.0018(11) 0.0018(11) 0.015(2)
Mg13 0.021(2) 0.021(2) 0.051(3) -0.0018(11) 0.0018(11) 0.015(2)
In14 0.0166(7) 0.0166(7) 0.0158(10) 0.000 0.000 0.0083(3)
In15 0.031(2) 0.031(2) 0.008(2) 0.000 0.000 0.0157(12)
Mg15 0.031(2) 0.031(2) 0.008(2) 0.000 0.000 0.0157(12)
K1 0.043(2) 0.043(2) 0.023(2) -0.0013(10) 0.0013(10) 0.027(2)
K2 0.033(3) 0.033(3) 0.030(4) 0.000 0.000 0.0166(14)
K3 0.038(2) 0.038(2) 0.0194(18) 0.0005(9) -0.0005(9) 0.020(2)
K4 0.0167(13) 0.0160(13) 0.0118(10) 0.0010(10) 0.0017(10) 0.0095(11)
K5 0.0150(13) 0.0150(13) 0.0144(16) 0.0000(7) 0.0000(7) 0.0055(16)
K6 0.016(2) 0.016(2) 0.019(3) 0.000 0.000 0.0081(10)

loop_
_atom_type_symbol
_atom_type_description
_atom_type_scat_dispersion_real
_atom_type_scat_dispersion_imag
_atom_type_scat_source
Mg Mg 0.0486 0.0363 'International Tables Vol C Tables 4.2.6.8 and 6.1.1.4'
K K 0.2009 0.2494 'International Tables Vol C Tables 4.2.6.8 and 6.1.1.4'
In In -0.7276 1.3100 'International Tables Vol C Tables 4.2.6.8 and 6.1.1.4'

loop_
_geom_angle_atom_site_label_1
_geom_angle_atom_site_label_2
_geom_angle_atom_site_label_3
_geom_angle
_geom_angle_site_symmetry_1
_geom_angle_site_symmetry_3
In1 In1 In3 125.12(2) 6 .
In1 In1 In6 103.46(3) 6 3_665
In3 In1 In6 119.85(4) . 3_665
In1 In1 In2 64.68(4) 6 11_455
In3 In1 In2 125.07(4) . 11_455
In6 In1 In2 105.54(4) 3_665 11_455
In1 In1 In7 108.23(4) 6 3_665
In3 In1 In7 121.59(4) . 3_665
In6 In1 In7 60.02(4) 3_665 3_665
In2 In1 In7 57.49(4) 11_455 3_665
In1 In1 In2 59.13(3) 6 15_554
In3 In1 In2 116.92(4) . 15_554
In6 In1 In2 58.42(3) 3_665 15_554
In2 In1 In2 112.36(4) 11_455 15_554
In7 In1 In2 109.33(4) 3_665 15_554
In1 In1 K4 169.33(5) 6 .
In3 In1 K4 65.20(5) . .
In6 In1 K4 66.68(5) 3_665 .
In2 In1 K4 112.89(5) 11_455 .
In7 In1 K4 63.84(5) 3_665 .
In2 In1 K4 115.35(5) 15_554 .
In1 In1 K5 114.56(7) 6 26_565
In3 In1 K5 62.86(6) . 26_565
In6 In1 K5 66.04(6) 3_665 26_565
In2 In1 K5 171.42(7) 11_455 26_565
In7 In1 K5 116.62(6) 3_665 26_565
In2 In1 K5 62.40(6) 15_554 26_565
K4 In1 K5 66.14(7) . 26_565
In1 In1 K3 71.40(6) 6 13_454
In3 In1 K3 67.36(7) . 13_454
In6 In1 K3 172.69(8) 3_665 13_454
In2 In1 K3 67.72(7) 11_455 13_454
In7 In1 K3 116.02(7) 3_665 13_454
In2 In1 K3 120.62(6) 15_554 13_454
K4 In1 K3 118.00(7) . 13_454
K5 In1 K3 120.59(9) 26_565 13_454
In1 In1 K3 65.49(5) 6 26_565
In3 In1 K3 65.82(6) . 26_565
In6 In1 K3 116.38(7) 3_665 26_565
In2 In1 K3 120.19(6) 11_455 26_565
In7 In1 K3 172.51(7) 3_665 26_565
In2 In1 K3 64.27(7) 15_554 26_565
K4 In1 K3 121.78(7) . 26_565
K5 In1 K3 64.74(7) 26_565 26_565
K3 In1 K3 66.74(12) 13_454 26_565
In7 In2 In1 63.06(3) 25_545 11
In7 In2 In6 100.57(4) 25_545 7_455
In1 In2 In6 100.97(4) 11 7_455
In7 In2 In1 105.98(4) 25_545 8
In1 In2 In1 56.19(3) 11 8
In6 In2 In1 58.14(3) 7_455 8
In7 In2 In2 129.68(3) 25_545 24
In1 In2 In2 128.42(3) 11 24
In6 In2 In2 119.68(3) 7_455 24
In1 In2 In2 120.12(2) 8 24
In7 In2 In2 57.12(2) 25_545 22
In1 In2 In2 107.72(3) 11 22
In6 In2 In2 57.99(2) 7_455 22
In1 In2 In2 106.80(2) 8 22
In2 In2 In2 120.0 24 22
In7 In2 K5 166.80(5) 25_545 33_445
In1 In2 K5 113.89(6) 11 33_445
In6 In2 K5 66.86(5) 7_455 33_445
In1 In2 K5 64.52(5) 8 33_445
In2 In2 K5 62.93(3) 24 33_445
In2 In2 K5 115.19(6) 22 33_445
In7 In2 K6 114.00(7) 25_545 .
In1 In2 K6 167.55(6) 11 .
In6 In2 K6 67.15(8) 7_455 .
In1 In2 K6 116.32(10) 8 .
In2 In2 K6 63.38(3) 24 .
In2 In2 K6 63.36(3) 22 .
K5 In2 K6 65.95(10) 33_445 .
In7 In2 K1 75.45(5) 25_545 27_345
In1 In2 K1 74.66(5) 11 27_345
In6 In2 K1 175.04(5) 7_455 27_345
In1 In2 K1 119.73(7) 8 27_345
In2 In2 K1 65.26(3) 24 27_345
In2 In2 K1 120.71(7) 22 27_345
K5 In2 K1 116.86(7) 33_445 27_345
K6 In2 K1 117.03(9) . 27_345
In7 In2 K3 119.73(6) 25_545 33_445
In1 In2 K3 66.79(4) 11 33_445
In6 In2 K3 120.11(6) 7_455 33_445
In1 In2 K3 68.75(5) 8 33_445
In2 In2 K3 65.83(3) 24 33_445
In2 In2 K3 174.17(3) 22 33_445
K5 In2 K3 66.82(8) 33_445 33_445
K6 In2 K3 121.72(6) . 33_445
K1 In2 K3 60.65(9) 27_345 33_445
In7 In2 K2 68.80(7) 25_545 .
In1 In2 K2 122.57(9) 11 .
In6 In2 K2 117.27(7) 7_455 .
In1 In2 K2 172.93(4) 8 .
In2 In2 K2 66.52(3) 24 .
In2 In2 K2 66.50(3) 22 .
K5 In2 K2 119.75(9) 33_445 .
K6 In2 K2 63.44(13) . .
K1 In2 K2 64.35(10) 27_345 .
K3 In2 K2 117.77(6) 33_445 .
In11 In3 In1 124.67(4) 25_545 .
In11 In3 Mg13 65.29(8) 25_545 26_565
In1 In3 Mg13 122.45(10) . 26_565
In11 In3 In13 65.29(8) 25_545 26_565
In1 In3 In13 122.45(10) . 26_565
Mg13 In3 In13 0.0(2) 26_565 26_565
In11 In3 In10 102.28(4) 25_545 26_565
In1 In3 In10 122.71(4) . 26_565
Mg13 In3 In10 105.01(8) 26_565 26_565
In13 In3 In10 105.01(8) 26_565 26_565
In11 In3 In3 106.95(3) 25_545 23
In1 In3 In3 122.93(2) . 23
Mg13 In3 In3 57.62(5) 26_565 23
In13 In3 In3 57.62(5) 26_565 23
In10 In3 In3 58.25(2) 26_565 23
In11 In3 Mg4 59.38(4) 25_545 2
In1 In3 Mg4 117.50(4) . 2
Mg13 In3 Mg4 113.96(10) 26_565 2
In13 In3 Mg4 113.96(10) 26_565 2
In10 In3 Mg4 58.45(3) 26_565 2
In3 In3 Mg4 108.24(3) 23 2
In11 In3 In4 59.38(4) 25_545 2
In1 In3 In4 117.50(4) . 2
Mg13 In3 In4 113.96(10) 26_565 2
In13 In3 In4 113.96(10) 26_565 2
In10 In3 In4 58.45(3) 26_565 2
In3 In3 In4 108.24(3) 23 2
Mg4 In3 In4 0.00(9) 2 2
In11 In3 K5 167.82(5) 25_545 26_565
In1 In3 K5 67.47(4) . 26_565
Mg13 In3 K5 110.27(8) 26_565 26_565
In13 In3 K5 110.27(8) 26_565 26_565
In10 In3 K5 67.27(6) 26_565 26_565
In3 In3 K5 62.66(3) 23 26_565
Mg4 In3 K5 116.08(6) 2 26_565
In4 In3 K5 116.08(6) 2 26_565
In11 In3 K4 115.20(6) 25_545 .
In1 In3 K4 64.74(5) . .
Mg13 In3 K4 171.64(9) 26_565 .
In13 In3 K4 171.64(9) 26_565 .
In10 In3 K4 66.63(5) 26_565 .
In3 In3 K4 115.58(4) 23 .
Mg4 In3 K4 62.10(5) 2 .
In4 In3 K4 62.10(5) 2 .
K5 In3 K4 67.42(6) 26_565 .
In11 In3 K3 65.68(5) 25_545 13_454
In1 In3 K3 67.81(6) . 13_454
Mg13 In3 K3 70.13(10) 26_565 13_454
In13 In3 K3 70.13(10) 26_565 13_454
In10 In3 K3 167.94(6) 26_565 13_454
In3 In3 K3 123.00(7) 23 13_454
Mg4 In3 K3 112.64(6) 2 13_454
In4 In3 K3 112.64(6) 2 13_454
K5 In3 K3 124.61(7) 26_565 13_454
K4 In3 K3 117.99(8) . 13_454
In11 In3 K3 115.59(8) 25_545 26_565
In1 In3 K3 70.59(5) . 26_565
Mg13 In3 K3 58.20(12) 26_565 26_565
In13 In3 K3 58.20(12) 26_565 26_565
In10 In3 K3 119.35(5) 26_565 26_565
In3 In3 K3 66.09(3) 23 26_565
Mg4 In3 K3 171.79(7) 2 26_565
In4 In3 K3 171.79(7) 2 26_565
K5 In3 K3 67.37(9) 26_565 26_565
K4 In3 K3 125.28(8) . 26_565
K3 In3 K3 68.18(7) 13_454 26_565
Mg4 In4 In4 0.00(6) 12 12
Mg4 In4 Mg12 127.82(6) 12 27_345
In4 In4 Mg12 127.82(6) 12 27_345
Mg4 In4 In12 127.82(6) 12 27_345
In4 In4 In12 127.82(6) 12 27_345
Mg12 In4 In12 0.00(8) 27_345 27_345
Mg4 In4 In11 129.16(6) 12 27_345
In4 In4 In11 129.16(6) 12 27_345
Mg12 In4 In11 64.41(5) 27_345 27_345
In12 In4 In11 64.41(5) 27_345 27_345
Mg4 In4 In10 122.14(3) 12 25_545
In4 In4 In10 122.14(3) 12 25_545
Mg12 In4 In10 99.50(5) 27_345 25_545
In12 In4 In10 99.50(5) 27_345 25_545
In11 In4 In10 98.26(5) 27_345 25_545
Mg4 In4 In9 120.07(6) 12 25_545
In4 In4 In9 120.07(6) 12 25_545
Mg12 In4 In9 55.89(4) 27_345 25_545
In12 In4 In9 55.89(4) 27_345 25_545
In11 In4 In9 106.68(5) 27_345 25_545
In10 In4 In9 58.06(4) 25_545 25_545
Mg4 In4 In3 121.12(7) 12 3
In4 In4 In3 121.12(7) 12 3
Mg12 In4 In3 106.78(6) 27_345 3
In12 In4 In3 106.78(6) 27_345 3
In11 In4 In3 54.71(3) 27_345 3
In10 In4 In3 57.82(3) 25_545 3
In9 In4 In3 107.06(5) 25_545 3
Mg4 In4 Mg4 90.0 12 24
In4 In4 Mg4 90.0 12 24
Mg12 In4 Mg4 54.44(4) 27_345 24
In12 In4 Mg4 54.44(4) 27_345 24
In11 In4 Mg4 55.59(3) 27_345 24
In10 In4 Mg4 147.86(3) 25_545 24
In9 In4 Mg4 107.92(3) 25_545 24
In3 In4 Mg4 107.84(3) 3 24
Mg4 In4 K4 65.54(5) 12 3
In4 In4 K4 65.54(5) 12 3
Mg12 In4 K4 165.91(7) 27_345 3
In12 In4 K4 165.91(7) 27_345 3
In11 In4 K4 112.18(6) 27_345 3
In10 In4 K4 66.96(5) 25_545 3
In9 In4 K4 115.53(6) 25_545 3
In3 In4 K4 63.33(5) 3 3
Mg4 In4 K4 136.38(5) 24 3
Mg4 In4 K4 65.40(5) 12 11
In4 In4 K4 65.40(5) 12 11
Mg12 In4 K4 112.40(7) 27_345 11
In12 In4 K4 112.40(7) 27_345 11
In11 In4 K4 164.61(7) 27_345 11
In10 In4 K4 66.92(5) 25_545 11
In9 In4 K4 62.63(5) 25_545 11
In3 In4 K4 115.74(6) 3 11
Mg4 In4 K4 136.31(5) 24 11
K4 In4 K4 66.94(8) 3 11
Mg4 In4 K1 68.58(8) 12 27_345
In4 In4 K1 68.58(8) 12 27_345
Mg12 In4 K1 61.98(8) 27_345 27_345
In12 In4 K1 61.98(8) 27_345 27_345
In11 In4 K1 114.81(6) 27_345 27_345
In10 In4 K1 124.26(6) 25_545 27_345
In9 In4 K1 69.70(7) 25_545 27_345
In3 In4 K1 168.43(7) 3 27_345
Mg4 In4 K1 64.05(3) 24 27_345
K4 In4 K1 128.24(8) 3 27_345
K4 In4 K1 73.23(6) 11 27_345
In5 In5 In5 60.0 2_545 3_655
In5 In5 In8 60.05(3) 2_545 27_445
In5 In5 In8 107.77(3) 3_655 27_445
In5 In5 In8 107.77(3) 2_545 26
In5 In5 In8 60.05(3) 3_655 26
In8 In5 In8 107.11(6) 27_445 26
In5 In5 In6 122.41(3) 2_545 .
In5 In5 In6 122.41(3) 3_655 .
In8 In5 In6 121.84(3) 27_445 .
In8 In5 In6 121.84(3) 26 .
In5 In5 In8 107.55(3) 2_545 .
In5 In5 In8 107.55(3) 3_655 .
In8 In5 In8 59.48(3) 27_445 .
In8 In5 In8 59.48(3) 26 .
In6 In5 In8 121.38(5) . .
In5 In5 K4 171.34(4) 2_545 23_545
In5 In5 K4 117.10(4) 3_655 23_545
In8 In5 K4 115.99(5) 27_445 23_545
In8 In5 K4 65.21(4) 26 23_545
In6 In5 K4 66.23(5) . 23_545
In8 In5 K4 64.84(5) . 23_545
In5 In5 K4 117.10(4) 2_545 2_655
In5 In5 K4 171.34(4) 3_655 2_655
In8 In5 K4 65.21(4) 27_445 2_655
In8 In5 K4 115.99(5) 26 2_655
In6 In5 K4 66.23(5) . 2_655
In8 In5 K4 64.84(5) . 2_655
K4 In5 K4 64.41(8) 23_545 2_655
In5 In5 K5 116.84(4) 2_545 26
In5 In5 K5 65.32(3) 3_655 26
In8 In5 K5 171.75(5) 27_445 26
In8 In5 K5 65.88(6) 26 26
In6 In5 K5 66.40(4) . 26
In8 In5 K5 117.16(6) . 26
K4 In5 K5 65.89(6) 23_545 26
K4 In5 K5 121.20(6) 2_655 26
In5 In5 K5 65.32(3) 2_545 27_445
In5 In5 K5 116.84(4) 3_655 27_445
In8 In5 K5 65.88(6) 27_445 27_445
In8 In5 K5 171.75(5) 26 27_445
In6 In5 K5 66.40(4) . 27_445
In8 In5 K5 117.16(6) . 27_445
K4 In5 K5 121.20(6) 23_545 27_445
K4 In5 K5 65.89(6) 2_655 27_445
K5 In5 K5 120.71(11) 26 27_445
In5 In5 K6 65.84(4) 2_545 13_544
In5 In5 K6 65.84(4) 3_655 13_544
In8 In5 K6 117.46(3) 27_445 13_544
In8 In5 K6 117.46(3) 26 13_544
In6 In5 K6 66.44(6) . 13_544
In8 In5 K6 172.18(7) . 13_544
K4 In5 K6 121.39(6) 23_545 13_544
K4 In5 K6 121.39(6) 2_655 13_544
K5 In5 K6 64.77(6) 26 13_544
K5 In5 K6 64.77(6) 27_445 13_544
In5 In6 In1 117.39(3) . 23_545
In5 In6 In1 117.39(3) . 2_655
In1 In6 In1 113.45(5) 23_545 2_655
In5 In6 In2 117.90(4) . 34_544
In1 In6 In2 63.44(3) 23_545 34_544
In1 In6 In2 116.06(4) 2_655 34_544
In5 In6 In2 117.90(4) . 13_544
In1 In6 In2 116.06(4) 23_545 13_544
In1 In6 In2 63.44(3) 2_655 13_544
In2 In6 In2 64.02(4) 34_544 13_544
In5 In6 In7 116.75(5) . .
In1 In6 In7 61.70(3) 23_545 .
In1 In6 In7 61.70(3) 2_655 .
In2 In6 In7 114.88(4) 34_544 .
In2 In6 In7 114.88(4) 13_544 .
In5 In6 K4 63.98(5) . 2_655
In1 In6 K4 114.90(5) 23_545 2_655
In1 In6 K4 62.99(5) 2_655 2_655
In2 In6 K4 177.81(6) 34_544 2_655
In2 In6 K4 116.39(4) 13_544 2_655
In7 In6 K4 62.94(5) . 2_655
In5 In6 K4 63.98(5) . 23_545
In1 In6 K4 62.99(5) 23_545 23_545
In1 In6 K4 114.90(5) 2_655 23_545
In2 In6 K4 116.39(4) 34_544 23_545
In2 In6 K4 177.81(6) 13_544 23_545
In7 In6 K4 62.94(5) . 23_545
K4 In6 K4 63.12(8) 2_655 23_545
In5 In6 K5 64.30(6) . 27_445
In1 In6 K5 178.00(7) 23_545 27_445
In1 In6 K5 64.56(6) 2_655 27_445
In2 In6 K5 117.00(6) 34_544 27_445
In2 In6 K5 63.12(6) 13_544 27_445
In7 In6 K5 116.76(5) . 27_445
K4 In6 K5 64.61(6) 2_655 27_445
K4 In6 K5 117.76(7) 23_545 27_445
In5 In6 K5 64.30(6) . 26
In1 In6 K5 64.56(6) 23_545 26
In1 In6 K5 178.00(7) 2_655 26
In2 In6 K5 63.12(6) 34_544 26
In2 In6 K5 117.00(6) 13_544 26
In7 In6 K5 116.76(5) . 26
K4 In6 K5 117.76(7) 2_655 26
K4 In6 K5 64.61(6) 23_545 26
K5 In6 K5 117.44(11) 27_445 26
In5 In6 K6 65.13(10) . 13_544
In1 In6 K6 117.69(4) 23_545 13_544
In1 In6 K6 117.69(4) 2_655 13_544
In2 In6 K6 63.59(8) 34_544 13_544
In2 In6 K6 63.59(8) 13_544 13_544
In7 In6 K6 178.12(11) . 13_544
K4 In6 K6 118.58(9) 2_655 13_544
K4 In6 K6 118.58(9) 23_545 13_544
K5 In6 K6 63.80(6) 27_445 13_544
K5 In6 K6 63.80(6) 26 13_544
In9 In7 In2 123.46(5) . 25_545
In9 In7 In2 123.46(5) . 10_545
In2 In7 In2 65.76(5) 25_545 10_545
In9 In7 In6 120.15(6) . .
In2 In7 In6 105.71(4) 25_545 .
In2 In7 In6 105.71(4) 10_545 .
In9 In7 In1 119.66(3) . 23_545
In2 In7 In1 59.45(3) 25_545 23_545
In2 In7 In1 111.64(5) 10_545 23_545
In6 In7 In1 58.28(3) . 23_545
In9 In7 In1 119.66(3) . 2_655
In2 In7 In1 111.64(5) 25_545 2_655
In2 In7 In1 59.45(3) 10_545 2_655
In6 In7 In1 58.28(3) . 2_655
In1 In7 In1 107.73(5) 23_545 2_655
In9 In7 K4 64.32(5) . 2_655
In2 In7 K4 171.46(7) 25_545 2_655
In2 In7 K4 113.98(5) 10_545 2_655
In6 In7 K4 65.89(5) . 2_655
In1 In7 K4 114.55(6) 23_545 2_655
In1 In7 K4 63.20(5) 2_655 2_655
In9 In7 K4 64.32(5) . 23_545
In2 In7 K4 113.98(5) 25_545 23_545
In2 In7 K4 171.46(7) 10_545 23_545
In6 In7 K4 65.89(5) . 23_545
In1 In7 K4 63.20(5) 23_545 23_545
In1 In7 K4 114.55(6) 2_655 23_545
K4 In7 K4 64.88(9) 2_655 23_545
In9 In7 K2 67.28(11) . 25_545
In2 In7 K2 68.20(9) 25_545 25_545
In2 In7 K2 68.20(9) 10_545 25_545
In6 In7 K2 172.57(12) . 25_545
In1 In7 K2 119.14(5) 23_545 25_545
In1 In7 K2 119.14(5) 2_655 25_545
K4 In7 K2 120.04(10) 2_655 25_545
K4 In7 K2 120.04(10) 23_545 25_545
In10 In8 In8 121.852(9) . 26
In10 In8 In8 121.852(9) . 27_445
In8 In8 In8 107.41(4) 26 27_445
In10 In8 In5 120.98(4) . 27_445
In8 In8 In5 108.52(3) 26 27_445
In8 In8 In5 60.85(3) 27_445 27_445
In10 In8 In5 120.98(4) . 26
In8 In8 In5 60.85(3) 26 26
In8 In8 In5 108.52(3) 27_445 26
In5 In8 In5 59.90(5) 27_445 26
In10 In8 In5 121.62(5) . .
In8 In8 In5 59.67(3) 26 .
In8 In8 In5 59.67(3) 27_445 .
In5 In8 In5 108.89(5) 27_445 .
In5 In8 In5 108.89(5) 26 .
In10 In8 K4 66.62(5) . 23_545
In8 In8 K4 65.17(5) 26 23_545
In8 In8 K4 115.95(6) 27_445 23_545
In5 In8 K4 172.40(6) 27_445 23_545
In5 In8 K4 117.39(5) 26 23_545
In5 In8 K4 64.60(5) . 23_545
In10 In8 K4 66.62(5) . 2_655
In8 In8 K4 115.95(6) 26 2_655
In8 In8 K4 65.17(5) 27_445 2_655
In5 In8 K4 117.39(5) 27_445 2_655
In5 In8 K4 172.40(6) 26 2_655
In5 In8 K4 64.60(5) . 2_655
K4 In8 K4 64.27(8) 23_545 2_655
In10 In8 K4 66.57(4) . 12_545
In8 In8 K4 171.54(4) 26 12_545
In8 In8 K4 65.08(5) 27_445 12_545
In5 In8 K4 64.88(5) 27_445 12_545
In5 In8 K4 116.69(5) 26 12_545
In5 In8 K4 116.32(4) . 12_545
K4 In8 K4 120.94(6) 23_545 12_545
K4 In8 K4 65.36(8) 2_655 12_545
In10 In8 K4 66.57(4) . 27_545
In8 In8 K4 65.08(5) 26 27_545
In8 In8 K4 171.54(4) 27_445 27_545
In5 In8 K4 116.69(5) 27_445 27_545
In5 In8 K4 64.88(5) 26 27_545
In5 In8 K4 116.32(4) . 27_545
K4 In8 K4 65.36(8) 23_545 27_545
K4 In8 K4 120.94(6) 2_655 27_545
K4 In8 K4 122.10(8) 12_545 27_545
In10 In8 K5 65.77(6) . .
In8 In8 K5 117.46(5) 26 .
In8 In8 K5 117.46(5) 27_445 .
In5 In8 K5 64.89(6) 27_445 .
In5 In8 K5 64.89(6) 26 .
In5 In8 K5 172.61(7) . .
K4 In8 K5 121.28(7) 23_545 .
K4 In8 K5 121.28(7) 2_655 .
K4 In8 K5 65.49(4) 12_545 .
K4 In8 K5 65.49(4) 27_545 .
Mg12 In9 In12 0.00(10) 2_535 2_535
Mg12 In9 Mg12 62.81(9) 2_535 3_755
In12 In9 Mg12 62.81(9) 2_535 3_755
Mg12 In9 In12 62.81(9) 2_535 3_755
In12 In9 In12 62.81(9) 2_535 3_755
Mg12 In9 In12 0.00(10) 3_755 3_755
Mg12 In9 In7 125.54(6) 2_535 .
In12 In9 In7 125.54(6) 2_535 .
Mg12 In9 In7 125.54(6) 3_755 .
In12 In9 In7 125.54(6) 3_755 .
Mg12 In9 In10 101.41(5) 2_535 .
In12 In9 In10 101.41(5) 2_535 .
Mg12 In9 In10 101.41(5) 3_755 .
In12 In9 In10 101.41(5) 3_755 .
In7 In9 In10 123.68(6) . .
Mg12 In9 In4 57.74(5) 2_535 10_545
In12 In9 In4 57.74(5) 2_535 10_545
Mg12 In9 In4 108.46(6) 3_755 10_545
In12 In9 In4 108.46(6) 3_755 10_545
In7 In9 In4 119.97(3) . 10_545
In10 In9 In4 58.73(3) . 10_545
Mg12 In9 Mg4 57.74(5) 2_535 10_545
In12 In9 Mg4 57.74(5) 2_535 10_545
Mg12 In9 Mg4 108.46(6) 3_755 10_545
In12 In9 Mg4 108.46(6) 3_755 10_545
In7 In9 Mg4 119.97(3) . 10_545
In10 In9 Mg4 58.73(3) . 10_545
In4 In9 Mg4 0.00(6) 10_545 10_545
Mg12 In9 In4 108.46(6) 2_535 25_545
In12 In9 In4 108.46(6) 2_535 25_545
Mg12 In9 In4 57.74(5) 3_755 25_545
In12 In9 In4 57.74(5) 3_755 25_545
In7 In9 In4 119.97(3) . 25_545
In10 In9 In4 58.73(3) . 25_545
In4 In9 In4 109.38(6) 10_545 25_545
Mg4 In9 In4 109.38(6) 10_545 25_545
Mg12 In9 Mg4 108.46(6) 2_535 25_545
In12 In9 Mg4 108.46(6) 2_535 25_545
Mg12 In9 Mg4 57.74(5) 3_755 25_545
In12 In9 Mg4 57.74(5) 3_755 25_545
In7 In9 Mg4 119.97(3) . 25_545
In10 In9 Mg4 58.73(3) . 25_545
In4 In9 Mg4 109.38(6) 10_545 25_545
Mg4 In9 Mg4 109.38(6) 10_545 25_545
In4 In9 Mg4 0.00(6) 25_545 25_545
Mg12 In9 K4 168.02(6) 2_535 23_545
In12 In9 K4 168.02(6) 2_535 23_545
Mg12 In9 K4 114.27(6) 3_755 23_545
In12 In9 K4 114.27(6) 3_755 23_545
In7 In9 K4 66.10(5) . 23_545
In10 In9 K4 67.25(5) . 23_545
In4 In9 K4 115.64(6) 10_545 23_545
Mg4 In9 K4 115.64(6) 10_545 23_545
In4 In9 K4 62.91(5) 25_545 23_545
Mg4 In9 K4 62.91(5) 25_545 23_545
Mg12 In9 K4 114.27(6) 2_535 2_655
In12 In9 K4 114.27(6) 2_535 2_655
Mg12 In9 K4 168.02(6) 3_755 2_655
In12 In9 K4 168.02(6) 3_755 2_655
In7 In9 K4 66.10(5) . 2_655
In10 In9 K4 67.25(5) . 2_655
In4 In9 K4 62.91(5) 10_545 2_655
Mg4 In9 K4 62.91(5) 10_545 2_655
In4 In9 K4 115.64(6) 25_545 2_655
Mg4 In9 K4 115.64(6) 25_545 2_655
K4 In9 K4 65.94(9) 23_545 2_655
In8 In10 In9 116.43(5) . .
In8 In10 In3 117.03(4) . 12_545
In9 In10 In3 116.19(4) . 12_545
In8 In10 In3 117.03(4) . 27_545
In9 In10 In3 116.19(4) . 27_545
In3 In10 In3 63.51(4) 12_545 27_545
In8 In10 Mg4 116.01(3) . 25_545
In9 In10 Mg4 63.20(3) . 25_545
In3 In10 Mg4 117.02(5) 12_545 25_545
In3 In10 Mg4 63.73(3) 27_545 25_545
In8 In10 In4 116.01(3) . 25_545
In9 In10 In4 63.20(3) . 25_545
In3 In10 In4 117.02(5) 12_545 25_545
In3 In10 In4 63.73(3) 27_545 25_545
Mg4 In10 In4 0.00(5) 25_545 25_545
In8 In10 Mg4 116.01(3) . 10_545
In9 In10 Mg4 63.20(3) . 10_545
In3 In10 Mg4 63.73(3) 12_545 10_545
In3 In10 Mg4 117.02(5) 27_545 10_545
Mg4 In10 Mg4 116.90(7) 25_545 10_545
In4 In10 Mg4 116.90(7) 25_545 10_545
In8 In10 In4 116.01(3) . 10_545
In9 In10 In4 63.20(3) . 10_545
In3 In10 In4 63.73(3) 12_545 10_545
In3 In10 In4 117.02(5) 27_545 10_545
Mg4 In10 In4 116.90(7) 25_545 10_545
In4 In10 In4 116.90(7) 25_545 10_545
Mg4 In10 In4 0.00(5) 10_545 10_545
In8 In10 K5 65.58(7) . .
In9 In10 K5 177.99(7) . .
In3 In10 K5 62.19(5) 12_545 .
In3 In10 K5 62.19(5) 27_545 .
Mg4 In10 K5 116.18(4) 25_545 .
In4 In10 K5 116.18(4) 25_545 .
Mg4 In10 K5 116.18(4) 10_545 .
In4 In10 K5 116.18(4) 10_545 .
In8 In10 K4 64.40(5) . 12_545
In9 In10 K4 115.80(4) . 12_545
In3 In10 K4 63.18(4) 12_545 12_545
In3 In10 K4 117.00(5) 27_545 12_545
Mg4 In10 K4 178.99(6) 25_545 12_545
In4 In10 K4 178.99(6) 25_545 12_545
Mg4 In10 K4 62.22(5) 10_545 12_545
In4 In10 K4 62.22(5) 10_545 12_545
K5 In10 K4 64.81(5) . 12_545
In8 In10 K4 64.40(5) . 27_545
In9 In10 K4 115.80(4) . 27_545
In3 In10 K4 117.00(5) 12_545 27_545
In3 In10 K4 63.18(4) 27_545 27_545
Mg4 In10 K4 62.22(5) 25_545 27_545
In4 In10 K4 62.22(5) 25_545 27_545
Mg4 In10 K4 178.99(6) 10_545 27_545
In4 In10 K4 178.99(6) 10_545 27_545
K5 In10 K4 64.81(5) . 27_545
K4 In10 K4 118.66(9) 12_545 27_545
In8 In10 K4 64.34(5) . 23_545
In9 In10 K4 62.28(5) . 23_545
In3 In10 K4 178.45(6) 12_545 23_545
In3 In10 K4 116.73(4) 27_545 23_545
Mg4 In10 K4 62.29(5) 25_545 23_545
In4 In10 K4 62.29(5) 25_545 23_545
Mg4 In10 K4 115.17(5) 10_545 23_545
In4 In10 K4 115.17(5) 10_545 23_545
K5 In10 K4 119.33(7) . 23_545
K4 In10 K4 117.48(8) 12_545 23_545
K4 In10 K4 64.08(7) 27_545 23_545
In14 In11 In3 104.97(3) 25_545 10_545
In14 In11 In3 104.97(3) 25_545 25_545
In3 In11 In3 139.57(5) 10_545 25_545
In14 In11 Mg4 103.37(5) 25_545 26_545
In3 In11 Mg4 130.71(5) 10_545 26_545
In3 In11 Mg4 65.91(3) 25_545 26_545
In14 In11 In4 103.37(5) 25_545 26_545
In3 In11 In4 130.71(5) 10_545 26_545
In3 In11 In4 65.91(3) 25_545 26_545
Mg4 In11 In4 0.00(6) 26_545 26_545
In14 In11 Mg4 103.37(5) 25_545 11_545
In3 In11 Mg4 65.91(3) 10_545 11_545
In3 In11 Mg4 130.71(5) 25_545 11_545
Mg4 In11 Mg4 68.81(6) 26_545 11_545
In4 In11 Mg4 68.81(6) 26_545 11_545
In14 In11 In4 103.37(5) 25_545 11_545
In3 In11 In4 65.91(3) 10_545 11_545
In3 In11 In4 130.71(5) 25_545 11_545
Mg4 In11 In4 68.81(6) 26_545 11_545
In4 In11 In4 68.81(6) 26_545 11_545
Mg4 In11 In4 0.00(6) 11_545 11_545
In14 In11 Mg13 62.56(9) 25_545 3_755
In3 In11 Mg13 58.99(9) 10_545 3_755
In3 In11 Mg13 114.54(9) 25_545 3_755
Mg4 In11 Mg13 165.85(9) 26_545 3_755
In4 In11 Mg13 165.85(9) 26_545 3_755
Mg4 In11 Mg13 114.16(9) 11_545 3_755
In4 In11 Mg13 114.16(9) 11_545 3_755
In14 In11 In13 62.56(9) 25_545 3_755
In3 In11 In13 58.99(9) 10_545 3_755
In3 In11 In13 114.54(9) 25_545 3_755
Mg4 In11 In13 165.85(9) 26_545 3_755
In4 In11 In13 165.85(9) 26_545 3_755
Mg4 In11 In13 114.16(9) 11_545 3_755
In4 In11 In13 114.16(9) 11_545 3_755
Mg13 In11 In13 0.0(2) 3_755 3_755
In14 In11 Mg13 62.56(9) 25_545 2_535
In3 In11 Mg13 114.54(9) 10_545 2_535
In3 In11 Mg13 58.99(9) 25_545 2_535
Mg4 In11 Mg13 114.16(9) 26_545 2_535
In4 In11 Mg13 114.16(9) 26_545 2_535
Mg4 In11 Mg13 165.85(9) 11_545 2_535
In4 In11 Mg13 165.85(9) 11_545 2_535
Mg13 In11 Mg13 59.45(18) 3_755 2_535
In13 In11 Mg13 59.45(18) 3_755 2_535
In14 In11 In13 62.56(9) 25_545 2_535
In3 In11 In13 114.54(9) 10_545 2_535
In3 In11 In13 58.99(9) 25_545 2_535
Mg4 In11 In13 114.16(9) 26_545 2_535
In4 In11 In13 114.16(9) 26_545 2_535
Mg4 In11 In13 165.85(9) 11_545 2_535
In4 In11 In13 165.85(9) 11_545 2_535
Mg13 In11 In13 59.45(18) 3_755 2_535
In13 In11 In13 59.45(18) 3_755 2_535
Mg13 In11 In13 0.00(16) 2_535 2_535
In14 In11 In12 58.28(6) 25_545 .
In3 In11 In12 109.33(3) 10_545 .
In3 In11 In12 109.33(3) 25_545 .
Mg4 In11 In12 56.49(4) 26_545 .
In4 In11 In12 56.49(4) 26_545 .
Mg4 In11 In12 56.49(4) 11_545 .
In4 In11 In12 56.49(4) 11_545 .
Mg13 In11 In12 112.57(9) 3_755 .
In13 In11 In12 112.57(9) 3_755 .
Mg13 In11 In12 112.57(9) 2_535 .
In13 In11 In12 112.57(9) 2_535 .
In9 In12 In9 138.27(9) 2_535 3_755
In9 In12 Mg4 133.30(8) 2_535 11_545
In9 In12 Mg4 66.36(4) 3_755 11_545
In9 In12 In4 133.30(8) 2_535 11_545
In9 In12 In4 66.36(4) 3_755 11_545
Mg4 In12 In4 0.00(7) 11_545 11_545
In9 In12 In4 66.36(4) 2_535 26_545
In9 In12 In4 133.30(8) 3_755 26_545
Mg4 In12 In4 71.11(7) 11_545 26_545
In4 In12 In4 71.11(7) 11_545 26_545
In9 In12 Mg4 66.36(4) 2_535 26_545
In9 In12 Mg4 133.30(8) 3_755 26_545
Mg4 In12 Mg4 71.11(7) 11_545 26_545
In4 In12 Mg4 71.11(7) 11_545 26_545
In4 In12 Mg4 0.00(7) 26_545 26_545
In9 In12 In14 104.35(5) 2_535 25_545
In9 In12 In14 104.35(5) 3_755 25_545
Mg4 In12 In14 103.32(6) 11_545 25_545
In4 In12 In14 103.32(6) 11_545 25_545
In4 In12 In14 103.32(6) 26_545 25_545
Mg4 In12 In14 103.32(6) 26_545 25_545
In9 In12 Mg12 58.60(4) 2_535 3_755
In9 In12 Mg12 114.41(4) 3_755 3_755
Mg4 In12 Mg12 162.81(5) 11_545 3_755
In4 In12 Mg12 162.81(5) 11_545 3_755
In4 In12 Mg12 111.95(4) 26_545 3_755
Mg4 In12 Mg12 111.95(4) 26_545 3_755
In14 In12 Mg12 59.53(4) 25_545 3_755
In9 In12 In12 58.60(4) 2_535 3_755
In9 In12 In12 114.41(4) 3_755 3_755
Mg4 In12 In12 162.81(5) 11_545 3_755
In4 In12 In12 162.81(5) 11_545 3_755
In4 In12 In12 111.95(4) 26_545 3_755
Mg4 In12 In12 111.95(4) 26_545 3_755
In14 In12 In12 59.53(4) 25_545 3_755
Mg12 In12 In12 0.00(8) 3_755 3_755
In9 In12 Mg12 114.41(4) 2_535 2_535
In9 In12 Mg12 58.60(4) 3_755 2_535
Mg4 In12 Mg12 111.95(4) 11_545 2_535
In4 In12 Mg12 111.95(4) 11_545 2_535
In4 In12 Mg12 162.81(5) 26_545 2_535
Mg4 In12 Mg12 162.81(5) 26_545 2_535
In14 In12 Mg12 59.53(4) 25_545 2_535
Mg12 In12 Mg12 60.0 3_755 2_535
In12 In12 Mg12 60.0 3_755 2_535
In9 In12 In12 114.41(4) 2_535 2_535
In9 In12 In12 58.60(4) 3_755 2_535
Mg4 In12 In12 111.95(4) 11_545 2_535
In4 In12 In12 111.95(4) 11_545 2_535
In4 In12 In12 162.81(5) 26_545 2_535
Mg4 In12 In12 162.81(5) 26_545 2_535
In14 In12 In12 59.53(4) 25_545 2_535
Mg12 In12 In12 60.0 3_755 2_535
In12 In12 In12 60.0 3_755 2_535
Mg12 In12 In12 0.00(9) 2_535 2_535
In9 In12 In11 110.55(4) 2_535 .
In9 In12 In11 110.55(4) 3_755 .
Mg4 In12 In11 59.10(5) 11_545 .
In4 In12 In11 59.10(5) 11_545 .
In4 In12 In11 59.10(5) 26_545 .
Mg4 In12 In11 59.10(5) 26_545 .
In14 In12 In11 55.59(5) 25_545 .
Mg12 In12 In11 107.02(4) 3_755 .
In12 In12 In11 107.02(4) 3_755 .
Mg12 In12 In11 107.02(4) 2_535 .
In12 In12 In11 107.02(4) 2_535 .
Mg15 In13 In15 0.0 7_545 7_545
Mg15 In13 In3 142.78(11) 7_545 27_545
In15 In13 In3 142.78(11) 7_545 27_545
Mg15 In13 In3 142.78(11) 7_545 12_545
In15 In13 In3 142.78(11) 7_545 12_545
In3 In13 In3 64.77(11) 27_545 12_545
Mg15 In13 Mg13 53.99(8) 7_545 3_755
In15 In13 Mg13 53.99(8) 7_545 3_755
In3 In13 Mg13 156.17(10) 27_545 3_755
In3 In13 Mg13 112.28(6) 12_545 3_755
Mg15 In13 In13 53.99(8) 7_545 3_755
In15 In13 In13 53.99(8) 7_545 3_755
In3 In13 In13 156.17(10) 27_545 3_755
In3 In13 In13 112.28(6) 12_545 3_755
Mg13 In13 In13 0.0(2) 3_755 3_755
Mg15 In13 Mg13 53.99(8) 7_545 2_535
In15 In13 Mg13 53.99(8) 7_545 2_535
In3 In13 Mg13 112.28(6) 27_545 2_535
In3 In13 Mg13 156.17(10) 12_545 2_535
Mg13 In13 Mg13 60.000(1) 3_755 2_535
In13 In13 Mg13 60.000(1) 3_755 2_535
Mg15 In13 In13 53.99(8) 7_545 2_535
In15 In13 In13 53.99(8) 7_545 2_535
In3 In13 In13 112.28(6) 27_545 2_535
In3 In13 In13 156.17(10) 12_545 2_535
Mg13 In13 In13 60.000(1) 3_755 2_535
In13 In13 In13 60.000(1) 3_755 2_535
Mg13 In13 In13 0.00(19) 2_535 2_535
Mg15 In13 In14 102.09(15) 7_545 25_545
In15 In13 In14 102.09(15) 7_545 25_545
In3 In13 In14 96.21(14) 27_545 25_545
In3 In13 In14 96.21(14) 12_545 25_545
Mg13 In13 In14 60.09(8) 3_755 25_545
In13 In13 In14 60.09(8) 3_755 25_545
Mg13 In13 In14 60.09(8) 2_535 25_545
In13 In13 In14 60.09(8) 2_535 25_545
Mg15 In13 In11 111.83(11) 7_545 3_755
In15 In13 In11 111.83(11) 7_545 3_755
In3 In13 In11 55.72(6) 27_545 3_755
In3 In13 In11 105.20(15) 12_545 3_755
Mg13 In13 In11 105.94(8) 3_755 3_755
In13 In13 In11 105.94(8) 3_755 3_755
Mg13 In13 In11 60.28(9) 2_535 3_755
In13 In13 In11 60.28(9) 2_535 3_755
In14 In13 In11 54.26(8) 25_545 3_755
Mg15 In13 In11 111.83(11) 7_545 2_535
In15 In13 In11 111.83(11) 7_545 2_535
In3 In13 In11 105.20(15) 27_545 2_535
In3 In13 In11 55.72(6) 12_545 2_535
Mg13 In13 In11 60.28(9) 3_755 2_535
In13 In13 In11 60.28(9) 3_755 2_535
Mg13 In13 In11 105.94(8) 2_535 2_535
In13 In13 In11 105.94(8) 2_535 2_535
In14 In13 In11 54.26(8) 25_545 2_535
In11 In13 In11 100.80(15) 3_755 2_535
Mg15 In13 K3 88.55(16) 7_545 .
In15 In13 K3 88.55(16) 7_545 .
In3 In13 K3 74.87(12) 27_545 .
In3 In13 K3 74.87(12) 12_545 .
Mg13 In13 K3 128.37(9) 3_755 .
In13 In13 K3 128.37(9) 3_755 .
Mg13 In13 K3 128.37(9) 2_535 .
In13 In13 K3 128.37(9) 2_535 .
In14 In13 K3 169.36(19) 25_545 .
In11 In13 K3 121.80(10) 3_755 .
In11 In13 K3 121.80(10) 2_535 .
In11 In14 In11 115.82(3) 26_565 27_345
In11 In14 In11 115.82(3) 26_565 25_545
In11 In14 In11 115.82(3) 27_345 25_545
In11 In14 Mg12 117.03(5) 26_565 27_345
In11 In14 Mg12 66.13(5) 27_345 27_345
In11 In14 Mg12 117.03(5) 25_545 27_345
In11 In14 In12 117.03(5) 26_565 27_345
In11 In14 In12 66.13(5) 27_345 27_345
In11 In14 In12 117.03(5) 25_545 27_345
Mg12 In14 In12 0.00(7) 27_345 27_345
In11 In14 Mg12 66.13(5) 26_565 26_565
In11 In14 Mg12 117.03(5) 27_345 26_565
In11 In14 Mg12 117.03(5) 25_545 26_565
Mg12 In14 Mg12 60.93(8) 27_345 26_565
In12 In14 Mg12 60.93(8) 27_345 26_565
In11 In14 In12 66.13(5) 26_565 26_565
In11 In14 In12 117.03(5) 27_345 26_565
In11 In14 In12 117.03(5) 25_545 26_565
Mg12 In14 In12 60.93(8) 27_345 26_565
In12 In14 In12 60.93(8) 27_345 26_565
Mg12 In14 In12 0.00(9) 26_565 26_565
In11 In14 In12 117.03(5) 26_565 25_545
In11 In14 In12 117.03(5) 27_345 25_545
In11 In14 In12 66.13(5) 25_545 25_545
Mg12 In14 In12 60.93(8) 27_345 25_545
In12 In14 In12 60.93(8) 27_345 25_545
Mg12 In14 In12 60.93(8) 26_565 25_545
In12 In14 In12 60.93(8) 26_565 25_545
In11 In14 Mg12 117.03(5) 26_565 25_545
In11 In14 Mg12 117.03(5) 27_345 25_545
In11 In14 Mg12 66.13(5) 25_545 25_545
Mg12 In14 Mg12 60.93(8) 27_345 25_545
In12 In14 Mg12 60.93(8) 27_345 25_545
Mg12 In14 Mg12 60.93(8) 26_565 25_545
In12 In14 Mg12 60.93(8) 26_565 25_545
In12 In14 Mg12 0.00(6) 25_545 25_545
In11 In14 Mg13 63.19(4) 26_565 25_545
In11 In14 Mg13 63.19(4) 27_345 25_545
In11 In14 Mg13 113.19(11) 25_545 25_545
Mg12 In14 Mg13 119.63(8) 27_345 25_545
In12 In14 Mg13 119.63(8) 27_345 25_545
Mg12 In14 Mg13 119.63(8) 26_565 25_545
In12 In14 Mg13 119.63(8) 26_565 25_545
In12 In14 Mg13 179.31(11) 25_545 25_545
Mg12 In14 Mg13 179.31(11) 25_545 25_545
In11 In14 In13 63.19(4) 26_565 25_545
In11 In14 In13 63.19(4) 27_345 25_545
In11 In14 In13 113.19(11) 25_545 25_545
Mg12 In14 In13 119.63(8) 27_345 25_545
In12 In14 In13 119.63(8) 27_345 25_545
Mg12 In14 In13 119.63(8) 26_565 25_545
In12 In14 In13 119.63(8) 26_565 25_545
In12 In14 In13 179.31(11) 25_545 25_545
Mg12 In14 In13 179.31(11) 25_545 25_545
Mg13 In14 In13 0.0(2) 25_545 25_545
In11 In14 Mg13 63.18(4) 26_565 27_345
In11 In14 Mg13 113.19(11) 27_345 27_345
In11 In14 Mg13 63.18(4) 25_545 27_345
Mg12 In14 Mg13 179.32(12) 27_345 27_345
In12 In14 Mg13 179.32(12) 27_345 27_345
Mg12 In14 Mg13 119.62(8) 26_565 27_345
In12 In14 Mg13 119.62(8) 26_565 27_345
In12 In14 Mg13 119.62(8) 25_545 27_345
Mg12 In14 Mg13 119.62(8) 25_545 27_345
Mg13 In14 Mg13 59.82(15) 25_545 27_345
In13 In14 Mg13 59.82(15) 25_545 27_345
Mg13 In15 In13 180.0(2) 25_545 13_454
Mg13 In15 In13 0.0(2) 25_545 25_545
In13 In15 In13 180.0(2) 13_454 25_545
Mg13 In15 Mg13 180.0(2) 25_545 13_454
In13 In15 Mg13 0.0(2) 13_454 13_454
In13 In15 Mg13 180.0(2) 25_545 13_454
Mg13 In15 Mg13 107.97(17) 25_545 14_434
In13 In15 Mg13 72.03(17) 13_454 14_434
In13 In15 Mg13 107.97(17) 25_545 14_434
Mg13 In15 Mg13 72.03(17) 13_454 14_434
Mg13 In15 In13 107.97(17) 25_545 14_434
In13 In15 In13 72.03(17) 13_454 14_434
In13 In15 In13 107.97(17) 25_545 14_434
Mg13 In15 In13 72.03(17) 13_454 14_434
Mg13 In15 In13 0.00(17) 14_434 14_434
Mg13 In15 Mg13 72.03(17) 25_545 26_565
In13 In15 Mg13 107.97(17) 13_454 26_565
In13 In15 Mg13 72.03(17) 25_545 26_565
Mg13 In15 Mg13 107.97(17) 13_454 26_565
Mg13 In15 Mg13 180.00(17) 14_434 26_565
In13 In15 Mg13 180.00(17) 14_434 26_565
Mg13 In15 In13 72.03(17) 25_545 26_565
In13 In15 In13 107.97(17) 13_454 26_565
In13 In15 In13 72.03(17) 25_545 26_565
Mg13 In15 In13 107.97(17) 13_454 26_565
Mg13 In15 In13 180.00(17) 14_434 26_565
In13 In15 In13 180.00(17) 14_434 26_565
Mg13 In15 In13 0.00(17) 26_565 26_565
Mg13 In15 Mg13 72.03(17) 25_545 27_345
In13 In15 Mg13 107.97(17) 13_454 27_345
In13 In15 Mg13 72.03(17) 25_545 27_345
Mg13 In15 Mg13 107.97(17) 13_454 27_345
Mg13 In15 Mg13 107.98(17) 14_434 27_345
In13 In15 Mg13 107.98(17) 14_434 27_345
Mg13 In15 Mg13 72.02(17) 26_565 27_345
In13 In15 Mg13 72.02(17) 26_565 27_345
Mg13 In15 In13 107.97(17) 25_545 15_654
In13 In15 In13 72.03(17) 13_454 15_654
In13 In15 In13 107.97(17) 25_545 15_654
Mg13 In15 In13 72.03(17) 13_454 15_654
Mg13 In15 In13 72.02(17) 14_434 15_654
In13 In15 In13 72.02(17) 14_434 15_654
Mg13 In15 In13 107.98(17) 26_565 15_654
In13 In15 In13 107.98(17) 26_565 15_654
Mg13 In15 In13 180.0(2) 27_345 15_654
Mg13 In15 In13 72.03(17) 25_545 27_345
In13 In15 In13 107.97(17) 13_454 27_345
In13 In15 In13 72.03(17) 25_545 27_345
Mg13 In15 In13 107.97(17) 13_454 27_345
Mg13 In15 In13 107.98(17) 14_434 27_345
In13 In15 In13 107.98(17) 14_434 27_345
Mg13 In15 In13 72.02(17) 26_565 27_345
In13 In15 In13 72.02(17) 26_565 27_345
Mg13 In15 In13 0.0(2) 27_345 27_345
In13 In15 In13 180.0(2) 15_654 27_345
Mg13 In15 Mg13 107.97(17) 25_545 15_654
In13 In15 Mg13 72.03(17) 13_454 15_654
In13 In15 Mg13 107.97(17) 25_545 15_654
Mg13 In15 Mg13 72.03(17) 13_454 15_654
Mg13 In15 Mg13 72.02(17) 14_434 15_654
In13 In15 Mg13 72.02(17) 14_434 15_654
Mg13 In15 Mg13 107.98(17) 26_565 15_654
In13 In15 Mg13 107.98(17) 26_565 15_654
Mg13 In15 Mg13 180.0(2) 27_345 15_654
In13 In15 Mg13 0.0(3) 15_654 15_654
In13 In15 Mg13 180.0(2) 27_345 15_654
In12 K1 In11 127.69(12) . 25_635
In12 K1 In2 113.52(12) . 26_545
In11 K1 In2 113.68(10) 25_635 26_545
In12 K1 In2 113.52(12) . 11_545
In11 K1 In2 113.68(10) 25_635 11_545
In2 K1 In2 49.48(6) 26_545 11_545
In12 K1 Mg4 45.78(6) . 11_545
In11 K1 Mg4 88.70(9) 25_635 11_545
In2 K1 Mg4 157.59(14) 26_545 11_545
In2 K1 Mg4 123.93(6) 11_545 11_545
In12 K1 In4 45.78(6) . 11_545
In11 K1 In4 88.70(9) 25_635 11_545
In2 K1 In4 157.59(14) 26_545 11_545
In2 K1 In4 123.93(6) 11_545 11_545
Mg4 K1 In4 0.00(5) 11_545 11_545
In12 K1 In4 45.78(6) . 26_545
In11 K1 In4 88.70(9) 25_635 26_545
In2 K1 In4 123.93(6) 26_545 26_545
In2 K1 In4 157.59(14) 11_545 26_545
Mg4 K1 In4 51.90(7) 11_545 26_545
In4 K1 In4 51.90(7) 11_545 26_545
In12 K1 Mg4 45.78(6) . 26_545
In11 K1 Mg4 88.70(9) 25_635 26_545
In2 K1 Mg4 123.93(6) 26_545 26_545
In2 K1 Mg4 157.59(14) 11_545 26_545
Mg4 K1 Mg4 51.90(7) 11_545 26_545
In4 K1 Mg4 51.90(7) 11_545 26_545
In4 K1 Mg4 0.00(5) 26_545 26_545
In12 K1 In4 87.87(9) . 2_645
In11 K1 In4 46.46(6) 25_635 2_645
In2 K1 In4 158.57(13) 26_545 2_645
In2 K1 In4 124.47(5) 11_545 2_645
Mg4 K1 In4 43.37(6) 11_545 2_645
In4 K1 In4 43.37(6) 11_545 2_645
In4 K1 In4 69.79(8) 26_545 2_645
Mg4 K1 In4 69.79(8) 26_545 2_645
In12 K1 Mg4 87.87(9) . 2_645
In11 K1 Mg4 46.46(6) 25_635 2_645
In2 K1 Mg4 158.57(13) 26_545 2_645
In2 K1 Mg4 124.47(5) 11_545 2_645
Mg4 K1 Mg4 43.37(6) 11_545 2_645
In4 K1 Mg4 43.37(6) 11_545 2_645
In4 K1 Mg4 69.79(8) 26_545 2_645
Mg4 K1 Mg4 69.79(8) 26_545 2_645
In4 K1 Mg4 0.00(5) 2_645 2_645
In12 K1 In4 87.87(9) . 23_645
In11 K1 In4 46.46(6) 25_635 23_645
In2 K1 In4 124.47(5) 26_545 23_645
In2 K1 In4 158.57(13) 11_545 23_645
Mg4 K1 In4 69.79(8) 11_545 23_645
In4 K1 In4 69.79(8) 11_545 23_645
In4 K1 In4 43.37(6) 26_545 23_645
Mg4 K1 In4 43.37(6) 26_545 23_645
In4 K1 In4 51.70(7) 2_645 23_645
Mg4 K1 In4 51.70(7) 2_645 23_645
Mg12 K2 In12 0.00(7) 26_565 26_565
Mg12 K2 Mg12 45.13(10) 26_565 27_345
In12 K2 Mg12 45.13(10) 26_565 27_345
Mg12 K2 In12 45.13(10) 26_565 27_345
In12 K2 In12 45.13(10) 26_565 27_345
Mg12 K2 In12 0.00(4) 27_345 27_345
Mg12 K2 Mg12 45.13(10) 26_565 25_545
In12 K2 Mg12 45.13(10) 26_565 25_545
Mg12 K2 Mg12 45.13(10) 27_345 25_545
In12 K2 Mg12 45.13(10) 27_345 25_545
Mg12 K2 In12 45.13(10) 26_565 25_545
In12 K2 In12 45.13(10) 26_565 25_545
Mg12 K2 In12 45.13(10) 27_345 25_545
In12 K2 In12 45.13(10) 27_345 25_545
Mg12 K2 In12 0.00(4) 25_545 25_545
Mg12 K2 In9 42.77(7) 26_565 25_545
In12 K2 In9 42.77(7) 26_565 25_545
Mg12 K2 In9 42.77(7) 27_345 25_545
In12 K2 In9 42.77(7) 27_345 25_545
Mg12 K2 In9 77.53(14) 25_545 25_545
In12 K2 In9 77.53(14) 25_545 25_545
Mg12 K2 In9 42.77(7) 26_565 27_345
In12 K2 In9 42.77(7) 26_565 27_345
Mg12 K2 In9 77.53(14) 27_345 27_345
In12 K2 In9 77.53(14) 27_345 27_345
Mg12 K2 In9 42.77(7) 25_545 27_345
In12 K2 In9 42.77(7) 25_545 27_345
In9 K2 In9 84.94(13) 25_545 27_345
Mg12 K2 In9 77.53(14) 26_565 26_565
In12 K2 In9 77.53(14) 26_565 26_565
Mg12 K2 In9 42.77(7) 27_345 26_565
In12 K2 In9 42.77(7) 27_345 26_565
Mg12 K2 In9 42.77(7) 25_545 26_565
In12 K2 In9 42.77(7) 25_545 26_565
In9 K2 In9 84.94(13) 25_545 26_565
In9 K2 In9 84.94(13) 27_345 26_565
Mg12 K2 K6 153.70(6) 26_565 .
In12 K2 K6 153.70(6) 26_565 .
Mg12 K2 K6 153.70(6) 27_345 .
In12 K2 K6 153.70(6) 27_345 .
Mg12 K2 K6 153.70(6) 25_545 .
In12 K2 K6 153.70(6) 25_545 .
In9 K2 K6 128.77(9) 25_545 .
In9 K2 K6 128.77(9) 27_345 .
In9 K2 K6 128.77(9) 26_565 .
Mg12 K2 In2 147.89(12) 26_565 24
In12 K2 In2 147.89(12) 26_565 24
Mg12 K2 In2 103.61(5) 27_345 24
In12 K2 In2 103.61(5) 27_345 24
Mg12 K2 In2 122.77(6) 25_545 24
In12 K2 In2 122.77(6) 25_545 24
In9 K2 In2 112.205(18) 25_545 24
In9 K2 In2 156.402(18) 27_345 24
In9 K2 In2 80.78(2) 26_565 24
K6 K2 In2 52.87(9) . 24
Mg12 K2 In2 122.77(6) 26_565 .
In12 K2 In2 122.77(6) 26_565 .
Mg12 K2 In2 103.61(5) 27_345 .
In12 K2 In2 103.61(5) 27_345 .
Mg12 K2 In2 147.90(12) 25_545 .
In12 K2 In2 147.90(12) 25_545 .
In9 K2 In2 80.78(2) 25_545 .
In9 K2 In2 156.404(18) 27_345 .
In9 K2 In2 112.205(18) 26_565 .
K6 K2 In2 52.87(9) . .
In2 K2 In2 46.96(6) 24 .
In13 K3 In11 111.04(15) . 31_635
In13 K3 In3 108.23(11) . 7_545
In11 K3 In3 43.98(4) 31_635 7_545
In13 K3 In3 108.23(11) . 28_545
In11 K3 In3 43.98(4) 31_635 28_545
In3 K3 In3 87.57(9) 7_545 28_545
In13 K3 In1 116.19(6) . 7_545
In11 K3 In1 84.84(6) 31_635 7_545
In3 K3 In1 44.83(3) 7_545 7_545
In3 K3 In1 121.91(10) 28_545 7_545
In13 K3 In1 116.19(6) . 28_545
In11 K3 In1 84.84(6) 31_635 28_545
In3 K3 In1 121.91(10) 7_545 28_545
In3 K3 In1 44.83(3) 28_545 28_545
In1 K3 In1 126.85(12) 7_545 28_545
In13 K3 K1 169.13(17) . 7_455
In11 K3 K1 58.09(9) 31_635 7_455
In3 K3 K1 64.53(7) 7_545 7_455
In3 K3 K1 64.53(7) 28_545 7_455
In1 K3 K1 65.20(6) 7_545 7_455
In1 K3 K1 65.20(6) 28_545 7_455
In13 K3 In2 130.76(12) . 17_545
In11 K3 In2 111.13(10) 31_635 17_545
In3 K3 In2 85.82(6) 7_545 17_545
In3 K3 In2 119.58(11) 28_545 17_545
In1 K3 In2 45.49(4) 7_545 17_545
In1 K3 In2 91.79(10) 28_545 17_545
K1 K3 In2 58.60(9) 7_455 17_545
In13 K3 In2 130.76(12) . 32_545
In11 K3 In2 111.13(10) 31_635 32_545
In3 K3 In2 119.58(11) 7_545 32_545
In3 K3 In2 85.82(6) 28_545 32_545
In1 K3 In2 91.79(10) 7_545 32_545
In1 K3 In2 45.49(4) 28_545 32_545
K1 K3 In2 58.60(9) 7_455 32_545
In2 K3 In2 48.33(6) 17_545 32_545
In13 K3 In3 46.93(9) . 27_545
In11 K3 In3 144.33(10) 31_635 27_545
In3 K3 In3 152.82(10) 7_545 27_545
In3 K3 In3 109.19(4) 28_545 27_545
In1 K3 In3 128.26(9) 7_545 27_545
In1 K3 In3 83.93(4) 28_545 27_545
K1 K3 In3 141.74(11) 7_455 27_545
In2 K3 In3 102.97(10) 17_545 27_545
In2 K3 In3 83.83(7) 32_545 27_545
In13 K3 In3 46.93(9) . 12_545
In11 K3 In3 144.33(10) 31_635 12_545
In3 K3 In3 109.19(4) 7_545 12_545
In3 K3 In3 152.82(10) 28_545 12_545
In1 K3 In3 83.93(4) 7_545 12_545
In1 K3 In3 128.26(9) 28_545 12_545
K1 K3 In3 141.74(11) 7_455 12_545
In2 K3 In3 83.83(7) 17_545 12_545
In2 K3 In3 102.97(10) 32_545 12_545
In3 K3 In3 47.82(5) 27_545 12_545
In9 K4 Mg4 98.42(7) 3_665 2
In9 K4 In4 98.42(7) 3_665 2
Mg4 K4 In4 0.00(4) 2 2
In9 K4 Mg4 54.46(5) 3_665 11_455
Mg4 K4 Mg4 49.07(6) 2 11_455
In4 K4 Mg4 49.07(6) 2 11_455
In9 K4 In4 54.46(5) 3_665 11_455
Mg4 K4 In4 49.07(6) 2 11_455
In4 K4 In4 49.07(6) 2 11_455
Mg4 K4 In4 0.00(9) 11_455 11_455
In9 K4 In1 97.53(7) 3_665 .
Mg4 K4 In1 98.34(7) 2 .
In4 K4 In1 98.34(7) 2 .
Mg4 K4 In1 120.84(8) 11_455 .
In4 K4 In1 120.84(8) 11_455 .
In9 K4 In3 122.96(8) 3_665 .
Mg4 K4 In3 54.57(5) 2 .
In4 K4 In3 54.57(5) 2 .
Mg4 K4 In3 98.74(7) 11_455 .
In4 K4 In3 98.74(7) 11_455 .
In1 K4 In3 50.07(4) . .
In9 K4 In7 49.58(4) 3_665 3_665
Mg4 K4 In7 121.10(8) 2 3_665
In4 K4 In7 121.10(8) 2 3_665
Mg4 K4 In7 98.26(7) 11_455 3_665
In4 K4 In7 98.26(7) 11_455 3_665
In1 K4 In7 52.96(4) . 3_665
In3 K4 In7 98.38(6) . 3_665
In9 K4 In5 114.82(7) 3_665 3_665
Mg4 K4 In5 142.53(8) 2 3_665
In4 K4 In5 142.53(8) 2 3_665
Mg4 K4 In5 143.37(8) 11_455 3_665
In4 K4 In5 143.37(8) 11_455 3_665
In1 K4 In5 94.12(6) . 3_665
In3 K4 In5 113.19(7) . 3_665
In7 K4 In5 94.49(6) 3_665 3_665
In9 K4 In8 93.13(6) 3_665 3_665
Mg4 K4 In8 113.93(7) 2 3_665
In4 K4 In8 113.93(7) 2 3_665
Mg4 K4 In8 93.14(6) 11_455 3_665
In4 K4 In8 93.14(6) 11_455 3_665
In1 K4 In8 144.07(8) . 3_665
In3 K4 In8 142.08(8) . 3_665
In7 K4 In8 115.41(7) 3_665 3_665
In5 K4 In8 50.57(4) 3_665 3_665
In9 K4 In8 142.40(8) 3_665 26_565
Mg4 K4 In8 93.16(6) 2 26_565
In4 K4 In8 93.16(6) 2 26_565
Mg4 K4 In8 113.77(7) 11_455 26_565
In4 K4 In8 113.77(7) 11_455 26_565
In1 K4 In8 116.06(7) . 26_565
In3 K4 In8 92.76(6) . 26_565
In7 K4 In8 144.00(8) 3_665 26_565
In5 K4 In8 49.91(4) 3_665 26_565
In8 K4 In8 49.75(4) 3_665 26_565
In9 K4 In6 94.78(6) 3_665 3_665
Mg4 K4 In6 147.49(8) 2 3_665
In4 K4 In6 147.49(8) 2 3_665
Mg4 K4 In6 148.63(8) 11_455 3_665
In4 K4 In6 148.63(8) 11_455 3_665
In1 K4 In6 50.33(4) . 3_665
In3 K4 In6 93.45(6) . 3_665
In7 K4 In6 51.17(5) 3_665 3_665
In5 K4 In6 49.79(4) 3_665 3_665
In8 K4 In6 94.75(7) 3_665 3_665
In8 K4 In6 94.25(7) 26_565 3_665
In3 K5 In3 54.69(6) 27_545 12_545
In3 K5 In2 122.84(10) 27_545 17_545
In3 K5 In2 97.14(6) 12_545 17_545
In3 K5 In2 97.14(6) 27_545 32_545
In3 K5 In2 122.84(10) 12_545 32_545
In2 K5 In2 54.14(6) 17_545 32_545
In3 K5 In5 113.49(6) 27_545 26
In3 K5 In5 141.47(10) 12_545 26
In2 K5 In5 116.16(11) 17_545 26
In2 K5 In5 93.49(7) 32_545 26
In3 K5 In5 141.47(10) 27_545 27_445
In3 K5 In5 113.49(6) 12_545 27_445
In2 K5 In5 93.49(7) 17_545 27_445
In2 K5 In5 116.16(11) 32_545 27_445
In5 K5 In5 49.36(6) 26 27_445
In3 K5 In1 99.87(9) 27_545 12_545
In3 K5 In1 49.67(4) 12_545 12_545
In2 K5 In1 53.07(4) 17_545 12_545
In2 K5 In1 102.14(8) 32_545 12_545
In5 K5 In1 140.99(8) 26 12_545
In5 K5 In1 91.88(4) 27_445 12_545
In3 K5 In1 49.67(4) 27_545 27_545
In3 K5 In1 99.87(9) 12_545 27_545
In2 K5 In1 102.14(8) 17_545 27_545
In2 K5 In1 53.07(4) 32_545 27_545
In5 K5 In1 91.88(4) 26 27_545
In5 K5 In1 140.99(8) 27_445 27_545
In1 K5 In1 126.04(10) 12_545 27_545
In3 K5 In8 92.63(8) 27_545 .
In3 K5 In8 92.63(8) 12_545 .
In2 K5 In8 141.91(8) 17_545 .
In2 K5 In8 141.91(8) 32_545 .
In5 K5 In8 49.23(5) 26 .
In5 K5 In8 49.23(5) 27_445 .
In1 K5 In8 112.31(5) 12_545 .
In1 K5 In8 112.31(5) 27_545 .
In3 K5 In10 50.53(5) 27_545 .
In3 K5 In10 50.53(5) 12_545 .
In2 K5 In10 146.37(7) 17_545 .
In2 K5 In10 146.37(7) 32_545 .
In5 K5 In10 92.46(8) 26 .
In5 K5 In10 92.46(8) 27_445 .
In1 K5 In10 93.68(7) 12_545 .
In1 K5 In10 93.68(7) 27_545 .
In8 K5 In10 48.65(5) . .
In3 K5 In6 93.72(3) 27_545 26
In3 K5 In6 148.16(8) 12_545 26
In2 K5 In6 97.75(8) 17_545 26
In2 K5 In6 50.02(4) 32_545 26
In5 K5 In6 49.29(4) 26 26
In5 K5 In6 93.50(9) 27_445 26
In1 K5 In6 150.62(11) 12_545 26
In1 K5 In6 49.40(3) 27_545 26
In8 K5 In6 92.78(7) . 26
In10 K5 In6 114.89(6) . 26
In3 K5 In6 148.16(8) 27_545 27_445
In3 K5 In6 93.72(3) 12_545 27_445
In2 K5 In6 50.02(4) 17_545 27_445
In2 K5 In6 97.75(8) 32_545 27_445
In5 K5 In6 93.50(9) 26 27_445
In5 K5 In6 49.29(4) 27_445 27_445
In1 K5 In6 49.40(3) 12_545 27_445
In1 K5 In6 150.62(11) 27_545 27_445
In8 K5 In6 92.78(7) . 27_445
In10 K5 In6 114.89(6) . 27_445
In6 K5 In6 117.31(11) 26 27_445
In2 K6 In2 53.24(5) 3 22
In2 K6 In2 127.39(19) 3 24
In2 K6 In2 101.86(11) 22 24
In2 K6 In2 101.86(11) 3 .
In2 K6 In2 53.28(6) 22 .
In2 K6 In2 53.24(5) 24 .
In2 K6 In2 101.86(11) 3 2
In2 K6 In2 127.39(19) 22 2
In2 K6 In2 53.28(6) 24 2
In2 K6 In2 101.86(11) . 2
In2 K6 In2 53.28(6) 3 23
In2 K6 In2 101.86(11) 22 23
In2 K6 In2 101.86(11) 24 23
In2 K6 In2 127.39(19) . 23
In2 K6 In2 53.24(5) 2 23
In2 K6 In5 112.98(7) 3 7_455
In2 K6 In5 91.36(5) 22 7_455
In2 K6 In5 112.98(7) 24 7_455
In2 K6 In5 91.36(5) . 7_455
In2 K6 In5 139.24(12) 2 7_455
In2 K6 In5 139.24(12) 23 7_455
In2 K6 In5 139.24(12) 3 8_445
In2 K6 In5 139.24(12) 22 8_445
In2 K6 In5 91.36(5) 24 8_445
In2 K6 In5 112.98(7) . 8_445
In2 K6 In5 91.36(5) 2 8_445
In2 K6 In5 112.98(7) 23 8_445
In5 K6 In5 48.32(9) 7_455 8_445
In2 K6 In5 91.36(5) 3 9
In2 K6 In5 112.98(7) 22 9
In2 K6 In5 139.24(12) 24 9
In2 K6 In5 139.24(12) . 9
In2 K6 In5 112.98(7) 2 9
In2 K6 In5 91.36(5) 23 9
In5 K6 In5 48.32(9) 7_455 9
In5 K6 In5 48.32(9) 8_445 9
In2 K6 In6 95.87(3) 3 7_455
In2 K6 In6 49.26(2) 22 7_455
In2 K6 In6 95.87(3) 24 7_455
In2 K6 In6 49.26(2) . 7_455
In2 K6 In6 149.08(8) 2 7_455
In2 K6 In6 149.08(8) 23 7_455
In5 K6 In6 48.42(6) 7_455 7_455
In5 K6 In6 91.49(12) 8_445 7_455
In5 K6 In6 91.49(12) 9 7_455
In2 K6 In6 49.26(2) 3 9
In2 K6 In6 95.87(3) 22 9
In2 K6 In6 149.08(8) 24 9
In2 K6 In6 149.08(8) . 9
In2 K6 In6 95.87(3) 2 9
In2 K6 In6 49.25(2) 23 9
In5 K6 In6 91.49(12) 7_455 9
In5 K6 In6 91.49(12) 8_445 9
In5 K6 In6 48.42(6) 9 9
In6 K6 In6 114.82(7) 7_455 9
In2 K6 In6 149.08(8) 3 8_445
In2 K6 In6 149.08(8) 22 8_445
In2 K6 In6 49.26(2) 24 8_445
In2 K6 In6 95.87(3) . 8_445
In2 K6 In6 49.25(2) 2 8_445
In2 K6 In6 95.87(3) 23 8_445
In5 K6 In6 91.49(12) 7_455 8_445
In5 K6 In6 48.42(6) 8_445 8_445
In5 K6 In6 91.49(12) 9 8_445
In6 K6 In6 114.82(7) 7_455 8_445
In6 K6 In6 114.82(7) 9 8_445

loop_
_geom_bond_atom_site_label_1
_geom_bond_atom_site_label_2
_geom_bond_distance
_geom_bond_site_symmetry_2
In1 In1 2.9769(18) 6
In1 In3 3.0180(13) .
In1 In6 3.0752(13) 3_665
In1 In2 3.0754(14) 11_455
In1 In7 3.1833(13) 3_665
In1 In2 3.2386(14) 15_554
In1 K4 3.559(3) .
In1 K5 3.657(2) 26_565
In1 K3 3.963(2) 13_454
In1 K3 4.128(3) 26_565
In2 In7 3.0113(15) 25_545
In2 In1 3.0753(14) 11
In2 In6 3.0842(14) 7_455
In2 In1 3.2385(14) 8
In2 In2 3.267(2) 24
In2 In2 3.270(2) 22
In2 K5 3.590(3) 33_445
In2 K6 3.646(3) .
In2 K1 3.904(4) 27_345
In2 K3 3.990(5) 33_445
In2 K2 4.100(5) .
In3 In11 2.9131(10) 25_545
In3 Mg13 3.022(4) 26_565
In3 In13 3.022(4) 26_565
In3 In10 3.0752(13) 26_565
In3 In3 3.2367(18) 23
In3 Mg4 3.2580(16) 2
In3 In4 3.2580(16) 2
In3 K5 3.523(4) 26_565
In3 K4 3.573(3) .
In3 K3 3.951(3) 13_454
In3 K3 3.993(4) 26_565
In4 Mg4 2.936(3) 12
In4 In4 2.936(3) 12
In4 Mg12 2.984(2) 27_345
In4 In12 2.984(2) 27_345
In4 In11 3.0714(16) 27_345
In4 In10 3.0961(16) 25_545
In4 In9 3.2332(15) 25_545
In4 In3 3.2580(16) 3
In4 Mg4 3.471(3) 24
In4 K4 3.534(3) 3
In4 K4 3.538(3) 11
In4 K1 3.966(4) 27_345
In5 In5 3.039(2) 2_545
In5 In5 3.039(2) 3_655
In5 In8 3.0441(12) 27_445
In5 In8 3.0441(12) 26
In5 In6 3.0616(17) .
In5 In8 3.0804(17) .
In5 K4 3.603(3) 23_545
In5 K4 3.603(3) 2_655
In5 K5 3.639(3) 26
In5 K5 3.639(3) 27_445
In5 K6 3.713(6) 13_544
In6 In1 3.0752(13) 23_545
In6 In1 3.0752(13) 2_655
In6 In2 3.0842(14) 34_544
In6 In2 3.0842(14) 13_544
In6 In7 3.131(2) .
In6 K4 3.669(3) 2_655
In6 K4 3.669(3) 23_545
In6 K5 3.701(2) 27_445
In6 K5 3.701(2) 26
In6 K6 3.752(2) 13_544
In7 In9 2.9809(18) .
In7 In2 3.0113(15) 25_545
In7 In2 3.0113(15) 10_545
In7 In1 3.1833(13) 23_545
In7 In1 3.1833(13) 2_655
In7 K4 3.580(3) 2_655
In7 K4 3.580(3) 23_545
In7 K2 4.1168(17) 25_545
In8 In10 3.0244(17) .
In8 In8 3.0382(14) 26
In8 In8 3.0382(14) 27_445
In8 In5 3.0441(12) 27_445
In8 In5 3.0441(12) 26
In8 K4 3.610(3) 23_545
In8 K4 3.610(3) 2_655
In8 K4 3.612(3) 12_545
In8 K4 3.612(3) 27_545
In8 K5 3.669(4) .
In9 Mg12 2.9222(13) 2_535
In9 In12 2.9222(13) 2_535
In9 Mg12 2.9222(13) 3_755
In9 In12 2.9222(13) 3_755
In9 In10 3.0739(17) .
In9 In4 3.2332(15) 10_545
In9 Mg4 3.2332(15) 10_545
In9 In4 3.2332(15) 25_545
In9 Mg4 3.2332(15) 25_545
In9 K4 3.529(3) 23_545
In9 K4 3.529(3) 2_655
In10 In3 3.0752(13) 12_545
In10 In3 3.0752(13) 27_545
In10 Mg4 3.0961(16) 25_545
In10 In4 3.0961(16) 25_545
In10 Mg4 3.0961(16) 10_545
In10 In4 3.0961(16) 10_545
In10 K5 3.674(4) .
In10 K4 3.675(3) 12_545
In10 K4 3.675(3) 27_545
In10 K4 3.676(3) 23_545
In11 In14 2.9127(14) 25_545
In11 In3 2.9131(10) 10_545
In11 In3 2.9131(10) 25_545
In11 Mg4 3.0713(16) 26_545
In11 In4 3.0713(16) 26_545
In11 Mg4 3.0713(16) 11_545
In11 In4 3.0713(16) 11_545
In11 Mg13 3.203(4) 3_755
In11 In13 3.203(4) 3_755
In11 Mg13 3.203(4) 2_535
In11 In13 3.203(4) 2_535
In11 In12 3.228(2) .
In12 In9 2.9222(13) 2_535
In12 In9 2.9222(13) 3_755
In12 Mg4 2.984(2) 11_545
In12 In4 2.984(2) 11_545
In12 In4 2.984(2) 26_545
In12 Mg4 2.984(2) 26_545
In12 In14 3.003(3) 25_545
In12 Mg12 3.045(4) 3_755
In12 In12 3.045(4) 3_755
In12 Mg12 3.045(4) 2_535
In12 In12 3.045(4) 2_535
In13 Mg15 2.701(5) 7_545
In13 In15 2.701(5) 7_545
In13 In3 3.022(4) 27_545
In13 In3 3.022(4) 12_545
In13 Mg13 3.176(8) 3_755
In13 In13 3.176(8) 3_755
In13 Mg13 3.176(8) 2_535
In13 In13 3.176(8) 2_535
In13 In14 3.185(5) 25_545
In13 In11 3.203(4) 3_755
In13 In11 3.203(4) 2_535
In13 K3 3.515(7) .
In14 In11 2.9126(14) 26_565
In14 In11 2.9126(14) 27_345
In14 In11 2.9127(14) 25_545
In14 Mg12 3.003(3) 27_345
In14 In12 3.003(3) 27_345
In14 Mg12 3.003(3) 26_565
In14 In12 3.003(3) 26_565
In14 In12 3.003(3) 25_545
In14 Mg12 3.003(3) 25_545
In14 Mg13 3.185(5) 25_545
In14 In13 3.185(5) 25_545
In14 Mg13 3.185(5) 27_345
In15 Mg13 2.701(5) 25_545
In15 In13 2.701(5) 13_454
In15 In13 2.701(5) 25_545
In15 Mg13 2.701(5) 13_454
In15 Mg13 2.701(5) 14_434
In15 In13 2.701(5) 14_434
In15 Mg13 2.701(5) 26_565
In15 In13 2.701(5) 26_565
In15 Mg13 2.701(5) 27_345
In15 In13 2.701(5) 15_654
In15 In13 2.701(5) 27_345
In15 Mg13 2.701(5) 15_654
K1 In11 3.794(5) 25_635
K1 In2 3.904(4) 26_545
K1 In2 3.904(4) 11_545
K1 Mg4 3.966(4) 11_545
K1 In4 3.966(4) 11_545
K1 In4 3.966(4) 26_545
K1 Mg4 3.966(4) 26_545
K1 In4 3.981(4) 2_645
K1 Mg4 3.981(4) 2_645
K1 In4 3.981(4) 23_645
K2 Mg12 3.968(7) 26_565
K2 In12 3.968(7) 26_565
K2 Mg12 3.968(7) 27_345
K2 In12 3.968(7) 27_345
K2 Mg12 3.968(7) 25_545
K2 In12 3.968(7) 25_545
K2 In9 4.044(5) 25_545
K2 In9 4.044(5) 27_345
K2 In9 4.044(5) 26_565
K2 K6 4.091(10) .
K2 In2 4.100(5) 24
K3 In11 3.823(4) 31_635
K3 In3 3.951(3) 7_545
K3 In3 3.951(3) 28_545
K3 In1 3.963(2) 7_545
K3 In1 3.963(2) 28_545
K3 K1 3.987(6) 7_455
K3 In2 3.990(5) 17_545
K3 In2 3.990(5) 32_545
K3 In3 3.993(4) 27_545
K3 In3 3.993(4) 12_545
K4 In9 3.529(3) 3_665
K4 Mg4 3.534(3) 2
K4 In4 3.534(3) 2
K4 Mg4 3.538(3) 11_455
K4 In4 3.538(3) 11_455
K4 In7 3.580(3) 3_665
K4 In5 3.603(3) 3_665
K4 In8 3.610(3) 3_665
K4 In8 3.612(3) 26_565
K4 In6 3.669(3) 3_665
K5 In3 3.523(4) 27_545
K5 In3 3.523(4) 12_545
K5 In2 3.590(3) 17_545
K5 In2 3.590(3) 32_545
K5 In5 3.639(3) 26
K5 In5 3.639(3) 27_445
K5 In1 3.657(2) 12_545
K5 In1 3.657(2) 27_545
K5 In6 3.701(2) 26
K5 In6 3.701(2) 27_445
K6 In2 3.646(3) 3
K6 In2 3.646(3) 22
K6 In2 3.646(3) 24
K6 In2 3.646(3) 2
K6 In2 3.646(3) 23
K6 In5 3.713(6) 7_455
K6 In5 3.713(6) 8_445
K6 In5 3.713(6) 9
K6 In6 3.752(2) 7_455
K6 In6 3.752(2) 9
K6 In6 3.752(2) 8_445
